data_7103431
loop_
_publ_author_name
'Konu, Jari'
'Chivers, Tristram'

_publ_section_title
;
 Formation of a stable dicarbenoid and an unsaturated C2P2S2 ring from
 two-electron oxidation of the [C(PPh2S)2]2- dianion.
;
_journal_issue 40
_journal_name_full 'Chemical communications (Cambridge, England)'
_journal_page_first 4995
_journal_page_last 4997
_journal_paper_doi 10.1039/b810796c
_journal_year 2008
_chemical_formula_moiety 'C50 H40 P4 S4, C4 H10 O'
_chemical_formula_sum 'C54 H50 O P4 S4'
_chemical_formula_weight 967.06
_chemical_name_systematic
;
?
;
_space_group_IT_number 14
_symmetry_cell_setting monoclinic
_symmetry_space_group_name_Hall '-P 2ybc'
_symmetry_space_group_name_H-M 'P 1 21/c 1'
_atom_sites_solution_hydrogens geom
_atom_sites_solution_primary direct
_atom_sites_solution_secondary difmap
_audit_creation_method SHELXL-97
_cell_angle_alpha 90.00
_cell_angle_beta 108.68(3)
_cell_angle_gamma 90.00
_cell_formula_units_Z 4
_cell_length_a 18.496(4)
_cell_length_b 11.907(2)
_cell_length_c 23.533(5)
_cell_measurement_reflns_used 16547
_cell_measurement_temperature 173(2)
_cell_measurement_theta_max 25.03
_cell_measurement_theta_min 2.46
_cell_volume 4909.6(19)
_computing_cell_refinement 'HKL Scalepack (Otwinowski & Minor 1997)'
_computing_data_collection 'Collect (Nonius BV, 1997-2000)'
_computing_data_reduction DENZO-SMN
_computing_molecular_graphics 'DIAMOND (Brandenburg & Berndt, 1999)'
_computing_publication_material 'WinGX v1.70-01 (L. J. Farrugia)'
_computing_structure_refinement 'SHELXL-97 (Sheldrick, 1997)'
_computing_structure_solution 'SHELXS-97 (Sheldrick, 1997)'
_diffrn_ambient_temperature 173(2)
_diffrn_measured_fraction_theta_full 0.997
_diffrn_measured_fraction_theta_max 0.997
_diffrn_measurement_device_type 'KappaCCD (Nonius, FR540C)'
_diffrn_measurement_method 'phi\omega scans'
_diffrn_radiation_monochromator 'horizonally mounted graphite crystal'
_diffrn_radiation_source 'Enraf Nonius FR590D, fine-focus sealed tube'
_diffrn_radiation_type MoK\a
_diffrn_radiation_wavelength 0.71073
_diffrn_reflns_av_R_equivalents 0.0432
_diffrn_reflns_av_sigmaI/netI 0.0538
_diffrn_reflns_limit_h_max 22
_diffrn_reflns_limit_h_min -21
_diffrn_reflns_limit_k_max 14
_diffrn_reflns_limit_k_min -14
_diffrn_reflns_limit_l_max 27
_diffrn_reflns_limit_l_min -28
_diffrn_reflns_number 16547
_diffrn_reflns_theta_full 25.03
_diffrn_reflns_theta_max 25.03
_diffrn_reflns_theta_min 2.46
_diffrn_standards_number 0
_exptl_absorpt_coefficient_mu 0.363
_exptl_absorpt_correction_T_max 0.9786
_exptl_absorpt_correction_T_min 0.9110
_exptl_absorpt_correction_type integration
_exptl_absorpt_process_details 'SADABS (SHELXTL-NT v5.1, Bruker)'
_exptl_crystal_colour yellow
_exptl_crystal_density_diffrn 1.308
_exptl_crystal_density_method 'not measured'
_exptl_crystal_description block
_exptl_crystal_F_000 2024
_exptl_crystal_size_max 0.20
_exptl_crystal_size_mid 0.12
_exptl_crystal_size_min 0.06
_refine_diff_density_max 0.416
_refine_diff_density_min -0.349
_refine_diff_density_rms 0.058
_refine_ls_extinction_method none
_refine_ls_goodness_of_fit_ref 1.042
_refine_ls_hydrogen_treatment constr
_refine_ls_matrix_type full
_refine_ls_number_parameters 568
_refine_ls_number_reflns 8634
_refine_ls_number_restraints 0
_refine_ls_restrained_S_all 1.042
_refine_ls_R_factor_all 0.0833
_refine_ls_R_factor_gt 0.0484
_refine_ls_shift/su_max 0.001
_refine_ls_shift/su_mean 0.000
_refine_ls_structure_factor_coef Fsqd
_refine_ls_weighting_details 'calc w=1/[\s^2^(Fo^2^)+(0.0396P)^2^+5.2613P] where P=(Fo^2^+2Fc^2^)/3'
_refine_ls_weighting_scheme calc
_refine_ls_wR_factor_gt 0.0994
_refine_ls_wR_factor_ref 0.1149
_reflns_number_gt 6137
_reflns_number_total 8634
_reflns_threshold_expression >2sigma(I)
_cod_data_source_file B810796C.txt
_cod_data_source_block compound_6
_cod_original_sg_symbol_H-M 'P 21/c'
_cod_database_code 7103431

loop_
_symmetry_equiv_pos_as_xyz
'x, y, z'
'-x, y+1/2, -z+1/2'
'-x, -y, -z'
'x, -y-1/2, z-1/2'

loop_
_atom_site_label
_atom_site_type_symbol
_atom_site_fract_x
_atom_site_fract_y
_atom_site_fract_z
_atom_site_U_iso_or_equiv
_atom_site_adp_type
_atom_site_occupancy
_atom_site_symmetry_multiplicity
_atom_site_calc_flag
_atom_site_refinement_flags
_atom_site_disorder_assembly
_atom_site_disorder_group
S1 S 0.18177(5) 0.35808(8) 0.29428(4) 0.0466(2) Uani 1 1 d . . .
S2 S 0.15288(4) 0.57690(7) 0.43730(3) 0.03123(19) Uani 1 1 d . . .
S3 S 0.32226(5) 0.83648(8) 0.47142(4) 0.0466(2) Uani 1 1 d . . .
S4 S 0.31095(4) 0.44853(7) 0.55128(4) 0.0361(2) Uani 1 1 d . . .
P1 P 0.22278(5) 0.49530(7) 0.34057(4) 0.0343(2) Uani 1 1 d . . .
P2 P 0.25063(4) 0.38850(7) 0.46347(4) 0.0321(2) Uani 1 1 d . . .
P3 P 0.22690(5) 0.80396(7) 0.48852(4) 0.0332(2) Uani 1 1 d . . .
P4 P 0.24229(4) 0.58667(7) 0.56138(3) 0.03032(19) Uani 1 1 d . . .
C1 C 0.21911(17) 0.4956(3) 0.41445(13) 0.0318(7) Uani 1 1 d . . .
C2 C 0.20339(16) 0.6631(3) 0.49834(13) 0.0295(7) Uani 1 1 d . . .
C100 C 0.16856(19) 0.6184(3) 0.30426(14) 0.0387(8) Uani 1 1 d . . .
C101 C 0.0900(2) 0.6128(3) 0.28463(14) 0.0464(9) Uani 1 1 d . . .
H101 H 0.0656 0.5466 0.2918 0.056 Uiso 1 1 calc R . .
C102 C 0.0459(2) 0.7021(4) 0.25456(16) 0.0612(11) Uani 1 1 d . . .
H102 H -0.0083 0.6977 0.2420 0.073 Uiso 1 1 calc R . .
C103 C 0.0816(3) 0.7972(4) 0.24317(17) 0.0643(12) Uani 1 1 d . . .
H103 H 0.0520 0.8578 0.2214 0.077 Uiso 1 1 calc R . .
C104 C 0.1592(3) 0.8045(3) 0.2631(2) 0.0661(12) Uani 1 1 d . . .
H104 H 0.1833 0.8706 0.2555 0.079 Uiso 1 1 calc R . .
C105 C 0.2033(2) 0.7166(3) 0.29440(17) 0.0537(10) Uani 1 1 d . . .
H105 H 0.2573 0.7234 0.3091 0.064 Uiso 1 1 calc R . .
C106 C 0.32064(18) 0.5205(3) 0.34294(14) 0.0378(8) Uani 1 1 d . . .
C107 C 0.3647(2) 0.6002(3) 0.38254(16) 0.0509(9) Uani 1 1 d . . .
H107 H 0.3429 0.6428 0.4071 0.061 Uiso 1 1 calc R . .
C108 C 0.4403(2) 0.6175(4) 0.38630(18) 0.0642(12) Uani 1 1 d . . .
H108 H 0.4701 0.6718 0.4133 0.077 Uiso 1 1 calc R . .
C109 C 0.4719(2) 0.5555(4) 0.35061(19) 0.0650(12) Uani 1 1 d . . .
H109 H 0.5236 0.5674 0.3531 0.078 Uiso 1 1 calc R . .
C110 C 0.4293(2) 0.4774(4) 0.31177(18) 0.0582(11) Uani 1 1 d . . .
H110 H 0.4517 0.4352 0.2875 0.070 Uiso 1 1 calc R . .
C111 C 0.35375(19) 0.4590(3) 0.30728(15) 0.0430(8) Uani 1 1 d . . .
H111 H 0.3245 0.4045 0.2800 0.052 Uiso 1 1 calc R . .
C200 C 0.17543(17) 0.2985(3) 0.47082(14) 0.0333(7) Uani 1 1 d . . .
C201 C 0.10834(18) 0.2913(3) 0.42246(15) 0.0405(8) Uani 1 1 d . . .
H201 H 0.1026 0.3348 0.3875 0.049 Uiso 1 1 calc R . .
C202 C 0.05018(19) 0.2213(3) 0.42516(16) 0.0451(9) Uani 1 1 d . . .
H202 H 0.0043 0.2175 0.3922 0.054 Uiso 1 1 calc R . .
C203 C 0.05840(19) 0.1570(3) 0.47529(16) 0.0447(9) Uani 1 1 d . . .
H203 H 0.0182 0.1087 0.4770 0.054 Uiso 1 1 calc R . .
C204 C 0.1245(2) 0.1625(3) 0.52283(17) 0.0483(9) Uani 1 1 d . . .
H204 H 0.1301 0.1174 0.5573 0.058 Uiso 1 1 calc R . .
C205 C 0.18335(19) 0.2332(3) 0.52124(15) 0.0420(8) Uani 1 1 d . . .
H205 H 0.2289 0.2369 0.5545 0.050 Uiso 1 1 calc R . .
C206 C 0.32683(17) 0.3024(3) 0.45541(14) 0.0346(7) Uani 1 1 d . . .
C207 C 0.39722(18) 0.3521(3) 0.46146(15) 0.0436(8) Uani 1 1 d . . .
H207 H 0.4028 0.4312 0.4663 0.052 Uiso 1 1 calc R . .
C208 C 0.4589(2) 0.2875(3) 0.46041(16) 0.0492(9) Uani 1 1 d . . .
H208 H 0.5064 0.3222 0.4641 0.059 Uiso 1 1 calc R . .
C209 C 0.4513(2) 0.1734(4) 0.45409(19) 0.0625(11) Uani 1 1 d . . .
H209 H 0.4936 0.1288 0.4535 0.075 Uiso 1 1 calc R . .
C210 C 0.3825(2) 0.1234(4) 0.4486(2) 0.0698(13) Uani 1 1 d . . .
H210 H 0.3777 0.0441 0.4446 0.084 Uiso 1 1 calc R . .
C211 C 0.3200(2) 0.1875(3) 0.44898(18) 0.0530(10) Uani 1 1 d . . .
H211 H 0.2725 0.1522 0.4448 0.064 Uiso 1 1 calc R . .
C300 C 0.22246(17) 0.8782(3) 0.55551(13) 0.0334(7) Uani 1 1 d . . .
C301 C 0.16179(18) 0.8585(3) 0.57783(14) 0.0377(8) Uani 1 1 d . . .
H301 H 0.1233 0.8058 0.5583 0.045 Uiso 1 1 calc R . .
C302 C 0.15750(19) 0.9151(3) 0.62796(14) 0.0419(8) Uani 1 1 d . . .
H302 H 0.1165 0.9005 0.6430 0.050 Uiso 1 1 calc R . .
C303 C 0.2125(2) 0.9928(3) 0.65620(15) 0.0460(9) Uani 1 1 d . . .
H303 H 0.2094 1.0318 0.6905 0.055 Uiso 1 1 calc R . .
C304 C 0.2721(2) 1.0136(3) 0.63447(16) 0.0486(9) Uani 1 1 d . . .
H304 H 0.3101 1.0670 0.6540 0.058 Uiso 1 1 calc R . .
C305 C 0.27718(19) 0.9566(3) 0.58392(15) 0.0424(8) Uani 1 1 d . . .
H305 H 0.3183 0.9718 0.5691 0.051 Uiso 1 1 calc R . .
C306 C 0.14384(18) 0.8587(3) 0.43034(14) 0.0364(8) Uani 1 1 d . . .
C307 C 0.1539(2) 0.9427(3) 0.39260(16) 0.0490(9) Uani 1 1 d . . .
H307 H 0.2039 0.9667 0.3955 0.059 Uiso 1 1 calc R . .
C308 C 0.0909(3) 0.9919(3) 0.35055(17) 0.0613(11) Uani 1 1 d . . .
H308 H 0.0981 1.0504 0.3254 0.074 Uiso 1 1 calc R . .
C309 C 0.0184(3) 0.9562(4) 0.34528(16) 0.0606(12) Uani 1 1 d . . .
H309 H -0.0243 0.9894 0.3163 0.073 Uiso 1 1 calc R . .
C310 C 0.0077(2) 0.8721(3) 0.38210(16) 0.0514(10) Uani 1 1 d . . .
H310 H -0.0424 0.8468 0.3782 0.062 Uiso 1 1 calc R . .
C311 C 0.07004(19) 0.8246(3) 0.42467(15) 0.0433(8) Uani 1 1 d . . .
H311 H 0.0623 0.7677 0.4504 0.052 Uiso 1 1 calc R . .
C400 C 0.31214(17) 0.6611(3) 0.62030(13) 0.0327(7) Uani 1 1 d . . .
C401 C 0.29638(18) 0.7007(3) 0.67083(14) 0.0380(8) Uani 1 1 d . . .
H401 H 0.2497 0.6819 0.6773 0.046 Uiso 1 1 calc R . .
C402 C 0.3495(2) 0.7678(3) 0.71150(15) 0.0453(9) Uani 1 1 d . . .
H402 H 0.3388 0.7956 0.7458 0.054 Uiso 1 1 calc R . .
C403 C 0.41779(19) 0.7947(3) 0.70287(15) 0.0457(9) Uani 1 1 d . . .
H403 H 0.4538 0.8407 0.7312 0.055 Uiso 1 1 calc R . .
C404 C 0.43393(19) 0.7550(3) 0.65325(15) 0.0433(8) Uani 1 1 d . . .
H404 H 0.4811 0.7734 0.6474 0.052 Uiso 1 1 calc R . .
C405 C 0.38121(17) 0.6882(3) 0.61175(14) 0.0373(8) Uani 1 1 d . . .
H405 H 0.3922 0.6609 0.5775 0.045 Uiso 1 1 calc R . .
C406 C 0.17289(17) 0.5219(3) 0.59037(14) 0.0339(7) Uani 1 1 d . . .
C407 C 0.19589(19) 0.4437(3) 0.63672(15) 0.0449(9) Uani 1 1 d . . .
H407 H 0.2482 0.4237 0.6531 0.054 Uiso 1 1 calc R . .
C408 C 0.1424(2) 0.3951(3) 0.65892(16) 0.0525(10) Uani 1 1 d . . .
H408 H 0.1582 0.3426 0.6909 0.063 Uiso 1 1 calc R . .
C409 C 0.0666(2) 0.4228(3) 0.63477(17) 0.0505(9) Uani 1 1 d . . .
H409 H 0.0301 0.3880 0.6496 0.061 Uiso 1 1 calc R . .
C410 C 0.04321(19) 0.5003(3) 0.58930(16) 0.0462(9) Uani 1 1 d . . .
H410 H -0.0093 0.5196 0.5731 0.055 Uiso 1 1 calc R . .
C411 C 0.09660(17) 0.5506(3) 0.56699(14) 0.0371(8) Uani 1 1 d . . .
H411 H 0.0806 0.6046 0.5357 0.045 Uiso 1 1 calc R . .
O1 O 0.5640(2) 0.9773(4) 0.6850(3) 0.1382(19) Uani 1 1 d . . .
C3 C 0.5468(4) 1.0830(7) 0.6572(4) 0.134(3) Uani 1 1 d . . .
H3A H 0.5697 1.1422 0.6871 0.161 Uiso 1 1 calc R . .
H3B H 0.5704 1.0885 0.6250 0.161 Uiso 1 1 calc R . .
C4 C 0.4682(3) 1.1027(6) 0.6326(4) 0.143(3) Uani 1 1 d . . .
H4A H 0.4597 1.1760 0.6127 0.214 Uiso 1 1 calc R . .
H4B H 0.4449 1.1018 0.6646 0.214 Uiso 1 1 calc R . .
H4C H 0.4450 1.0439 0.6033 0.214 Uiso 1 1 calc R . .
C5 C 0.6395(4) 0.9494(9) 0.7113(4) 0.202(5) Uani 1 1 d . . .
H5A H 0.6642 1.0046 0.7430 0.242 Uiso 1 1 calc R . .
H5B H 0.6661 0.9515 0.6809 0.242 Uiso 1 1 calc R . .
C6 C 0.6458(4) 0.8347(7) 0.7380(6) 0.256(8) Uani 1 1 d . . .
H6A H 0.6997 0.8134 0.7542 0.385 Uiso 1 1 calc R . .
H6B H 0.6188 0.7808 0.7069 0.385 Uiso 1 1 calc R . .
H6C H 0.6230 0.8344 0.7703 0.385 Uiso 1 1 calc R . .

loop_
_atom_site_aniso_label
_atom_site_aniso_U_11
_atom_site_aniso_U_22
_atom_site_aniso_U_33
_atom_site_aniso_U_23
_atom_site_aniso_U_13
_atom_site_aniso_U_12
S1 0.0651(6) 0.0371(5) 0.0409(5) -0.0106(4) 0.0214(4) -0.0123(4)
S2 0.0312(4) 0.0320(5) 0.0305(4) -0.0017(3) 0.0099(3) -0.0019(3)
S3 0.0485(5) 0.0443(6) 0.0551(6) -0.0026(4) 0.0279(4) -0.0105(4)
S4 0.0353(4) 0.0362(5) 0.0356(4) -0.0011(4) 0.0098(3) 0.0026(4)
P1 0.0421(5) 0.0319(5) 0.0317(5) -0.0021(4) 0.0156(4) -0.0049(4)
P2 0.0344(4) 0.0290(5) 0.0348(4) -0.0004(4) 0.0138(3) -0.0026(4)
P3 0.0382(5) 0.0297(5) 0.0339(5) -0.0005(4) 0.0146(4) -0.0025(4)
P4 0.0296(4) 0.0318(5) 0.0300(4) 0.0002(4) 0.0101(3) -0.0011(3)
C1 0.0392(17) 0.0285(18) 0.0294(17) -0.0010(14) 0.0133(14) 0.0000(14)
C2 0.0308(16) 0.0282(18) 0.0289(16) -0.0015(14) 0.0088(13) -0.0019(13)
C100 0.053(2) 0.036(2) 0.0286(17) -0.0026(15) 0.0157(15) 0.0014(16)
C101 0.052(2) 0.047(2) 0.0351(19) -0.0012(17) 0.0056(16) 0.0008(18)
C102 0.066(3) 0.064(3) 0.041(2) -0.010(2) 0.0000(19) 0.014(2)
C103 0.105(4) 0.045(3) 0.042(2) 0.0044(19) 0.023(2) 0.025(3)
C104 0.099(4) 0.039(2) 0.080(3) 0.012(2) 0.056(3) 0.012(2)
C105 0.070(3) 0.038(2) 0.067(3) 0.003(2) 0.042(2) 0.0040(19)
C106 0.0433(19) 0.038(2) 0.0349(18) 0.0055(16) 0.0159(15) -0.0019(15)
C107 0.054(2) 0.054(2) 0.049(2) -0.0032(19) 0.0230(18) -0.0154(19)
C108 0.057(2) 0.081(3) 0.051(2) 0.006(2) 0.014(2) -0.025(2)
C109 0.040(2) 0.096(4) 0.058(3) 0.031(3) 0.014(2) 0.002(2)
C110 0.053(2) 0.070(3) 0.056(3) 0.016(2) 0.023(2) 0.019(2)
C111 0.046(2) 0.046(2) 0.0396(19) 0.0073(17) 0.0170(16) 0.0088(17)
C200 0.0361(18) 0.0281(18) 0.0386(18) 0.0000(15) 0.0161(14) -0.0023(14)
C201 0.0422(19) 0.037(2) 0.043(2) 0.0009(16) 0.0144(16) -0.0047(16)
C202 0.0391(19) 0.044(2) 0.052(2) -0.0002(18) 0.0137(16) -0.0072(16)
C203 0.043(2) 0.034(2) 0.062(2) 0.0023(18) 0.0235(18) -0.0060(16)
C204 0.055(2) 0.040(2) 0.054(2) 0.0140(18) 0.0242(19) -0.0026(18)
C205 0.0417(19) 0.041(2) 0.042(2) 0.0085(17) 0.0127(15) 0.0000(16)
C206 0.0373(18) 0.033(2) 0.0369(18) -0.0002(15) 0.0167(14) 0.0025(14)
C207 0.043(2) 0.041(2) 0.051(2) -0.0017(17) 0.0210(17) -0.0018(16)
C208 0.040(2) 0.058(3) 0.055(2) 0.0029(19) 0.0233(17) 0.0037(18)
C209 0.060(3) 0.057(3) 0.083(3) 0.006(2) 0.040(2) 0.018(2)
C210 0.075(3) 0.039(2) 0.112(4) 0.001(2) 0.053(3) 0.008(2)
C211 0.053(2) 0.034(2) 0.081(3) -0.004(2) 0.034(2) -0.0018(17)
C300 0.0374(17) 0.0288(18) 0.0316(17) 0.0016(14) 0.0077(14) 0.0018(14)
C301 0.0405(18) 0.0308(19) 0.0417(19) 0.0001(16) 0.0130(15) 0.0020(15)
C302 0.0432(19) 0.044(2) 0.0401(19) 0.0010(17) 0.0159(15) 0.0082(17)
C303 0.055(2) 0.045(2) 0.0361(19) -0.0056(17) 0.0114(17) 0.0088(18)
C304 0.050(2) 0.047(2) 0.044(2) -0.0108(18) 0.0075(17) -0.0050(18)
C305 0.045(2) 0.040(2) 0.041(2) -0.0028(17) 0.0138(16) -0.0027(16)
C306 0.049(2) 0.0303(19) 0.0325(18) -0.0026(15) 0.0173(15) 0.0046(15)
C307 0.068(2) 0.040(2) 0.044(2) -0.0013(18) 0.0249(18) 0.0079(18)
C308 0.094(3) 0.048(3) 0.051(2) 0.015(2) 0.035(2) 0.026(2)
C309 0.079(3) 0.063(3) 0.039(2) 0.006(2) 0.018(2) 0.037(2)
C310 0.052(2) 0.052(3) 0.045(2) -0.0015(19) 0.0095(17) 0.0169(19)
C311 0.049(2) 0.039(2) 0.0383(19) 0.0039(16) 0.0098(16) 0.0059(17)
C400 0.0336(17) 0.0323(18) 0.0312(17) 0.0018(14) 0.0092(13) 0.0024(14)
C401 0.0367(18) 0.042(2) 0.0343(18) 0.0040(16) 0.0096(14) -0.0013(15)
C402 0.054(2) 0.049(2) 0.0326(18) -0.0030(17) 0.0132(16) 0.0047(18)
C403 0.040(2) 0.048(2) 0.041(2) -0.0085(17) 0.0016(16) -0.0020(17)
C404 0.0382(19) 0.044(2) 0.046(2) -0.0049(17) 0.0102(16) -0.0042(16)
C405 0.0355(18) 0.041(2) 0.0381(18) -0.0038(16) 0.0148(14) 0.0000(15)
C406 0.0352(18) 0.036(2) 0.0330(17) -0.0021(15) 0.0143(14) -0.0047(14)
C407 0.0412(19) 0.050(2) 0.044(2) 0.0103(18) 0.0133(16) 0.0023(17)
C408 0.057(2) 0.056(3) 0.049(2) 0.0177(19) 0.0236(18) -0.0037(19)
C409 0.051(2) 0.053(3) 0.055(2) -0.001(2) 0.0284(18) -0.0109(19)
C410 0.0347(18) 0.052(2) 0.055(2) -0.0024(19) 0.0185(16) -0.0043(17)
C411 0.0376(18) 0.038(2) 0.0378(18) 0.0005(16) 0.0155(15) -0.0009(15)
O1 0.069(3) 0.095(3) 0.236(6) -0.074(4) 0.027(3) -0.014(2)
C3 0.117(6) 0.110(6) 0.179(7) -0.078(6) 0.052(5) -0.040(5)
C4 0.084(4) 0.104(5) 0.254(9) -0.007(5) 0.074(5) -0.023(4)
C5 0.090(5) 0.245(12) 0.213(9) -0.150(9) -0.033(5) 0.023(6)
C6 0.102(5) 0.115(7) 0.429(17) -0.155(9) -0.087(7) 0.037(5)

loop_
_atom_type_symbol
_atom_type_description
_atom_type_scat_dispersion_real
_atom_type_scat_dispersion_imag
_atom_type_scat_source
C C 0.0033 0.0016 'International Tables Vol C Tables 4.2.6.8 and 6.1.1.4'
H H 0.0000 0.0000 'International Tables Vol C Tables 4.2.6.8 and 6.1.1.4'
O O 0.0106 0.0060 'International Tables Vol C Tables 4.2.6.8 and 6.1.1.4'
P P 0.1023 0.0942 'International Tables Vol C Tables 4.2.6.8 and 6.1.1.4'
S S 0.1246 0.1234 'International Tables Vol C Tables 4.2.6.8 and 6.1.1.4'

loop_
_geom_angle_atom_site_label_1
_geom_angle_atom_site_label_2
_geom_angle_atom_site_label_3
_geom_angle
_geom_angle_site_symmetry_1
_geom_angle_site_symmetry_3
_geom_angle_publ_flag
C2 S2 C1 109.05(14) . . ?
P2 S4 P4 102.75(5) . . ?
C1 P1 C106 108.80(15) . . ?
C1 P1 C100 105.76(15) . . ?
C106 P1 C100 105.89(15) . . ?
C1 P1 S1 114.60(11) . . ?
C106 P1 S1 110.86(12) . . ?
C100 P1 S1 110.46(12) . . ?
C1 P2 C206 117.85(15) . . ?
C1 P2 C200 113.83(15) . . ?
C206 P2 C200 108.95(15) . . ?
C1 P2 S4 111.54(12) . . ?
C206 P2 S4 96.24(11) . . ?
C200 P2 S4 106.60(11) . . ?
C2 P3 C306 104.76(15) . . ?
C2 P3 C300 105.34(14) . . ?
C306 P3 C300 102.42(14) . . ?
C2 P3 S3 119.18(11) . . ?
C306 P3 S3 111.80(11) . . ?
C300 P3 S3 111.78(11) . . ?
C2 P4 C400 114.20(15) . . ?
C2 P4 C406 113.99(15) . . ?
C400 P4 C406 109.95(14) . . ?
C2 P4 S4 114.67(11) . . ?
C400 P4 S4 99.17(11) . . ?
C406 P4 S4 103.44(11) . . ?
P2 C1 P1 123.90(18) . . ?
P2 C1 S2 108.97(16) . . ?
P1 C1 S2 123.26(18) . . ?
P4 C2 P3 124.91(17) . . ?
P4 C2 S2 111.43(17) . . ?
P3 C2 S2 122.19(17) . . ?
C101 C100 C105 118.7(3) . . ?
C101 C100 P1 118.7(3) . . ?
C105 C100 P1 122.6(3) . . ?
C100 C101 C102 121.3(4) . . ?
C100 C101 H101 119.4 . . ?
C102 C101 H101 119.4 . . ?
C103 C102 C101 119.1(4) . . ?
C103 C102 H102 120.4 . . ?
C101 C102 H102 120.4 . . ?
C104 C103 C102 120.1(4) . . ?
C104 C103 H103 119.9 . . ?
C102 C103 H103 119.9 . . ?
C103 C104 C105 120.8(4) . . ?
C103 C104 H104 119.6 . . ?
C105 C104 H104 119.6 . . ?
C104 C105 C100 119.9(4) . . ?
C104 C105 H105 120.0 . . ?
C100 C105 H105 120.0 . . ?
C111 C106 C107 118.9(3) . . ?
C111 C106 P1 121.3(3) . . ?
C107 C106 P1 119.7(3) . . ?
C108 C107 C106 120.4(4) . . ?
C108 C107 H107 119.8 . . ?
C106 C107 H107 119.8 . . ?
C109 C108 C107 119.7(4) . . ?
C109 C108 H108 120.1 . . ?
C107 C108 H108 120.1 . . ?
C110 C109 C108 120.4(4) . . ?
C110 C109 H109 119.8 . . ?
C108 C109 H109 119.8 . . ?
C109 C110 C111 120.8(4) . . ?
C109 C110 H110 119.6 . . ?
C111 C110 H110 119.6 . . ?
C110 C111 C106 119.8(4) . . ?
C110 C111 H111 120.1 . . ?
C106 C111 H111 120.1 . . ?
C205 C200 C201 119.1(3) . . ?
C205 C200 P2 122.7(2) . . ?
C201 C200 P2 118.0(2) . . ?
C202 C201 C200 120.3(3) . . ?
C202 C201 H201 119.9 . . ?
C200 C201 H201 119.9 . . ?
C203 C202 C201 120.2(3) . . ?
C203 C202 H202 119.9 . . ?
C201 C202 H202 119.9 . . ?
C204 C203 C202 119.9(3) . . ?
C204 C203 H203 120.0 . . ?
C202 C203 H203 120.0 . . ?
C203 C204 C205 120.7(3) . . ?
C203 C204 H204 119.6 . . ?
C205 C204 H204 119.6 . . ?
C204 C205 C200 119.7(3) . . ?
C204 C205 H205 120.2 . . ?
C200 C205 H205 120.2 . . ?
C211 C206 C207 118.8(3) . . ?
C211 C206 P2 121.9(3) . . ?
C207 C206 P2 118.9(3) . . ?
C208 C207 C206 120.7(3) . . ?
C208 C207 H207 119.7 . . ?
C206 C207 H207 119.7 . . ?
C209 C208 C207 119.8(4) . . ?
C209 C208 H208 120.1 . . ?
C207 C208 H208 120.1 . . ?
C208 C209 C210 120.1(4) . . ?
C208 C209 H209 120.0 . . ?
C210 C209 H209 120.0 . . ?
C209 C210 C211 120.6(4) . . ?
C209 C210 H210 119.7 . . ?
C211 C210 H210 119.7 . . ?
C206 C211 C210 120.0(3) . . ?
C206 C211 H211 120.0 . . ?
C210 C211 H211 120.0 . . ?
C305 C300 C301 118.8(3) . . ?
C305 C300 P3 121.0(2) . . ?
C301 C300 P3 120.2(2) . . ?
C302 C301 C300 120.6(3) . . ?
C302 C301 H301 119.7 . . ?
C300 C301 H301 119.7 . . ?
C303 C302 C301 120.2(3) . . ?
C303 C302 H302 119.9 . . ?
C301 C302 H302 119.9 . . ?
C304 C303 C302 119.8(3) . . ?
C304 C303 H303 120.1 . . ?
C302 C303 H303 120.1 . . ?
C303 C304 C305 120.5(3) . . ?
C303 C304 H304 119.7 . . ?
C305 C304 H304 119.7 . . ?
C300 C305 C304 120.1(3) . . ?
C300 C305 H305 120.0 . . ?
C304 C305 H305 120.0 . . ?
C311 C306 C307 118.6(3) . . ?
C311 C306 P3 122.3(3) . . ?
C307 C306 P3 119.0(3) . . ?
C306 C307 C308 120.2(4) . . ?
C306 C307 H307 119.9 . . ?
C308 C307 H307 119.9 . . ?
C309 C308 C307 120.3(4) . . ?
C309 C308 H308 119.9 . . ?
C307 C308 H308 119.9 . . ?
C308 C309 C310 120.0(4) . . ?
C308 C309 H309 120.0 . . ?
C310 C309 H309 120.0 . . ?
C309 C310 C311 119.9(4) . . ?
C309 C310 H310 120.1 . . ?
C311 C310 H310 120.1 . . ?
C310 C311 C306 121.0(3) . . ?
C310 C311 H311 119.5 . . ?
C306 C311 H311 119.5 . . ?
C405 C400 C401 119.8(3) . . ?
C405 C400 P4 118.0(2) . . ?
C401 C400 P4 122.0(2) . . ?
C402 C401 C400 119.3(3) . . ?
C402 C401 H401 120.4 . . ?
C400 C401 H401 120.4 . . ?
C403 C402 C401 120.8(3) . . ?
C403 C402 H402 119.6 . . ?
C401 C402 H402 119.6 . . ?
C404 C403 C402 120.1(3) . . ?
C404 C403 H403 119.9 . . ?
C402 C403 H403 119.9 . . ?
C403 C404 C405 119.9(3) . . ?
C403 C404 H404 120.1 . . ?
C405 C404 H404 120.1 . . ?
C404 C405 C400 120.1(3) . . ?
C404 C405 H405 120.0 . . ?
C400 C405 H405 120.0 . . ?
C411 C406 C407 119.6(3) . . ?
C411 C406 P4 120.1(2) . . ?
C407 C406 P4 120.3(2) . . ?
C408 C407 C406 119.9(3) . . ?
C408 C407 H407 120.0 . . ?
C406 C407 H407 120.0 . . ?
C409 C408 C407 120.1(3) . . ?
C409 C408 H408 119.9 . . ?
C407 C408 H408 119.9 . . ?
C408 C409 C410 120.6(3) . . ?
C408 C409 H409 119.7 . . ?
C410 C409 H409 119.7 . . ?
C409 C410 C411 119.8(3) . . ?
C409 C410 H410 120.1 . . ?
C411 C410 H410 120.1 . . ?
C406 C411 C410 120.0(3) . . ?
C406 C411 H411 120.0 . . ?
C410 C411 H411 120.0 . . ?
C5 O1 C3 118.1(7) . . ?
C4 C3 O1 113.1(6) . . ?
C4 C3 H3A 109.0 . . ?
O1 C3 H3A 109.0 . . ?
C4 C3 H3B 109.0 . . ?
O1 C3 H3B 109.0 . . ?
H3A C3 H3B 107.8 . . ?
C3 C4 H4A 109.5 . . ?
C3 C4 H4B 109.5 . . ?
H4A C4 H4B 109.5 . . ?
C3 C4 H4C 109.5 . . ?
H4A C4 H4C 109.5 . . ?
H4B C4 H4C 109.5 . . ?
O1 C5 C6 110.0(8) . . ?
O1 C5 H5A 109.7 . . ?
C6 C5 H5A 109.7 . . ?
O1 C5 H5B 109.7 . . ?
C6 C5 H5B 109.7 . . ?
H5A C5 H5B 108.2 . . ?
C5 C6 H6A 109.5 . . ?
C5 C6 H6B 109.5 . . ?
H6A C6 H6B 109.5 . . ?
C5 C6 H6C 109.5 . . ?
H6A C6 H6C 109.5 . . ?
H6B C6 H6C 109.5 . . ?

loop_
_geom_bond_atom_site_label_1
_geom_bond_atom_site_label_2
_geom_bond_distance
_geom_bond_site_symmetry_2
_geom_bond_publ_flag
S1 P1 1.9754(13) . ?
S2 C2 1.769(3) . ?
S2 C1 1.775(3) . ?
S3 P3 1.9692(12) . ?
S4 P2 2.1327(13) . ?
S4 P4 2.1372(12) . ?
P1 C1 1.762(3) . ?
P1 C106 1.818(3) . ?
P1 C100 1.826(3) . ?
P2 C1 1.692(3) . ?
P2 C206 1.801(3) . ?
P2 C200 1.807(3) . ?
P3 C2 1.766(3) . ?
P3 C306 1.820(3) . ?
P3 C300 1.832(3) . ?
P4 C2 1.692(3) . ?
P4 C400 1.797(3) . ?
P4 C406 1.808(3) . ?
C100 C101 1.378(5) . ?
C100 C105 1.389(5) . ?
C101 C102 1.388(5) . ?
C101 H101 0.9500 . ?
C102 C103 1.381(6) . ?
C102 H102 0.9500 . ?
C103 C104 1.362(6) . ?
C103 H103 0.9500 . ?
C104 C105 1.385(5) . ?
C104 H104 0.9500 . ?
C105 H105 0.9500 . ?
C106 C111 1.395(5) . ?
C106 C107 1.395(5) . ?
C107 C108 1.386(5) . ?
C107 H107 0.9500 . ?
C108 C109 1.381(6) . ?
C108 H108 0.9500 . ?
C109 C110 1.364(6) . ?
C109 H109 0.9500 . ?
C110 C111 1.384(5) . ?
C110 H110 0.9500 . ?
C111 H111 0.9500 . ?
C200 C205 1.387(4) . ?
C200 C201 1.392(4) . ?
C201 C202 1.378(4) . ?
C201 H201 0.9500 . ?
C202 C203 1.374(5) . ?
C202 H202 0.9500 . ?
C203 C204 1.369(5) . ?
C203 H203 0.9500 . ?
C204 C205 1.386(5) . ?
C204 H204 0.9500 . ?
C205 H205 0.9500 . ?
C206 C211 1.378(5) . ?
C206 C207 1.395(4) . ?
C207 C208 1.383(5) . ?
C207 H207 0.9500 . ?
C208 C209 1.369(6) . ?
C208 H208 0.9500 . ?
C209 C210 1.372(6) . ?
C209 H209 0.9500 . ?
C210 C211 1.389(5) . ?
C210 H210 0.9500 . ?
C211 H211 0.9500 . ?
C300 C305 1.382(4) . ?
C300 C301 1.403(4) . ?
C301 C302 1.383(4) . ?
C301 H301 0.9500 . ?
C302 C303 1.378(5) . ?
C302 H302 0.9500 . ?
C303 C304 1.378(5) . ?
C303 H303 0.9500 . ?
C304 C305 1.398(5) . ?
C304 H304 0.9500 . ?
C305 H305 0.9500 . ?
C306 C311 1.389(5) . ?
C306 C307 1.389(5) . ?
C307 C308 1.394(5) . ?
C307 H307 0.9500 . ?
C308 C309 1.373(6) . ?
C308 H308 0.9500 . ?
C309 C310 1.379(6) . ?
C309 H309 0.9500 . ?
C310 C311 1.383(5) . ?
C310 H310 0.9500 . ?
C311 H311 0.9500 . ?
C400 C405 1.393(4) . ?
C400 C401 1.394(4) . ?
C401 C402 1.384(5) . ?
C401 H401 0.9500 . ?
C402 C403 1.380(5) . ?
C402 H402 0.9500 . ?
C403 C404 1.378(5) . ?
C403 H403 0.9500 . ?
C404 C405 1.388(4) . ?
C404 H404 0.9500 . ?
C405 H405 0.9500 . ?
C406 C411 1.383(4) . ?
C406 C407 1.393(4) . ?
C407 C408 1.384(5) . ?
C407 H407 0.9500 . ?
C408 C409 1.373(5) . ?
C408 H408 0.9500 . ?
C409 C410 1.374(5) . ?
C409 H409 0.9500 . ?
C410 C411 1.393(4) . ?
C410 H410 0.9500 . ?
C411 H411 0.9500 . ?
O1 C5 1.374(8) . ?
O1 C3 1.407(9) . ?
C3 C4 1.402(8) . ?
C3 H3A 0.9900 . ?
C3 H3B 0.9900 . ?
C4 H4A 0.9800 . ?
C4 H4B 0.9800 . ?
C4 H4C 0.9800 . ?
C5 C6 1.492(14) . ?
C5 H5A 0.9900 . ?
C5 H5B 0.9900 . ?
C6 H6A 0.9800 . ?
C6 H6B 0.9800 . ?
C6 H6C 0.9800 . ?

loop_
_cod_related_entry_id
_cod_related_entry_database
_cod_related_entry_code
1 ChemSpider 30653062
